data_7007583
loop_
_publ_author_name
'Argent, Stephen P.'
'Adams, Harry'
'Riis-Johannessen, Thomas'
'Jeffery, John C.'
'Harding, Lindsay P.'
'Clegg, William'
'Harrington, Ross W.'
'Ward, Michael D.'

_publ_section_title
;
 Complexes of Ag(I), Hg(I) and Hg(II) with multidentate
 pyrazolyl-pyridine ligands: From mononuclear complexes to coordination
 polymers via helicates, a mesocate, a cage and a catenate.
;
_journal_issue 42
_journal_name_full 'Dalton transactions (Cambridge, England : 2003)'
_journal_page_first 4996
_journal_page_last 5013
_journal_paper_doi 10.1039/b607541j
_journal_year 2006
_chemical_formula_sum 'C50 H44 Ag2 Cl2 N12 O8'
_chemical_formula_weight 1227.61
_chemical_name_systematic
;
?
;
_space_group_IT_number 14
_symmetry_cell_setting monoclinic
_symmetry_space_group_name_Hall '-P 2ybc'
_symmetry_space_group_name_H-M 'P 1 21/c 1'
_atom_sites_solution_hydrogens geom
_atom_sites_solution_primary direct
_atom_sites_solution_secondary difmap
_audit_creation_method SHELXL-97
_cell_angle_alpha 90.00
_cell_angle_beta 93.946(2)
_cell_angle_gamma 90.00
_cell_formula_units_Z 2
_cell_length_a 12.3886(13)
_cell_length_b 14.0381(15)
_cell_length_c 14.2908(15)
_cell_measurement_temperature 150(2)
_cell_volume 2479.5(5)
_computing_structure_refinement 'SHELXL-97 (Sheldrick, 1997)'
_computing_structure_solution 'SHELXS-97 (Sheldrick, 1990)'
_diffrn_ambient_temperature 150(2)
_diffrn_measured_fraction_theta_full 0.990
_diffrn_measured_fraction_theta_max 0.990
_diffrn_measurement_device_type 'Bruker SMART 1000 '
_diffrn_measurement_method '\w scans'
_diffrn_radiation_monochromator graphite
_diffrn_radiation_source 'fine-focus sealed tube'
_diffrn_radiation_type MoK\a
_diffrn_radiation_wavelength 0.71073
_diffrn_reflns_av_R_equivalents 0.0593
_diffrn_reflns_av_sigmaI/netI 0.0593
_diffrn_reflns_limit_h_max 15
_diffrn_reflns_limit_h_min -16
_diffrn_reflns_limit_k_max 18
_diffrn_reflns_limit_k_min -18
_diffrn_reflns_limit_l_max 18
_diffrn_reflns_limit_l_min -18
_diffrn_reflns_number 27544
_diffrn_reflns_theta_full 27.51
_diffrn_reflns_theta_max 27.51
_diffrn_reflns_theta_min 1.65
_exptl_absorpt_coefficient_mu 0.966
_exptl_absorpt_correction_T_max 0.8687
_exptl_absorpt_correction_T_min 0.8156
_exptl_crystal_colour colourless
_exptl_crystal_density_diffrn 1.644
_exptl_crystal_density_method 'not measured'
_exptl_crystal_description block
_exptl_crystal_F_000 1240
_exptl_crystal_size_max 0.22
_exptl_crystal_size_mid 0.15
_exptl_crystal_size_min 0.15
_refine_diff_density_max 0.495
_refine_diff_density_min -0.603
_refine_diff_density_rms 0.073
_refine_ls_extinction_method none
_refine_ls_goodness_of_fit_ref 0.896
_refine_ls_hydrogen_treatment constr
_refine_ls_matrix_type full
_refine_ls_number_parameters 335
_refine_ls_number_reflns 5651
_refine_ls_number_restraints 0
_refine_ls_restrained_S_all 0.896
_refine_ls_R_factor_all 0.0683
_refine_ls_R_factor_gt 0.0353
_refine_ls_shift/su_max 0.001
_refine_ls_shift/su_mean 0.000
_refine_ls_structure_factor_coef Fsqd
_refine_ls_weighting_details 'calc w=1/[\s^2^(Fo^2^)+(0.0357P)^2^+0.0000P] where P=(Fo^2^+2Fc^2^)/3'
_refine_ls_weighting_scheme calc
_refine_ls_wR_factor_gt 0.0698
_refine_ls_wR_factor_ref 0.0773
_reflns_number_gt 3647
_reflns_number_total 5651
_reflns_threshold_expression >2sigma(I)
_cod_data_source_file b607541j.txt
_cod_data_source_block imw205m
_cod_original_sg_symbol_H-M P2(1)/c
_cod_database_code 7007583

loop_
_symmetry_equiv_pos_as_xyz
'x, y, z'
'-x, y+1/2, -z+1/2'
'-x, -y, -z'
'x, -y-1/2, z-1/2'

loop_
_atom_site_label
_atom_site_type_symbol
_atom_site_fract_x
_atom_site_fract_y
_atom_site_fract_z
_atom_site_U_iso_or_equiv
_atom_site_adp_type
_atom_site_occupancy
_atom_site_symmetry_multiplicity
_atom_site_calc_flag
_atom_site_refinement_flags
_atom_site_disorder_assembly
_atom_site_disorder_group
Ag1 Ag 0.26269(2) 0.895733(18) 0.219197(16) 0.04067(9) Uani 1 1 d . . .
N11 N 0.29205(17) 0.74512(16) 0.16096(15) 0.0280(5) Uani 1 1 d . . .
C12 C 0.3278(2) 0.7406(2) 0.07388(19) 0.0271(6) Uani 1 1 d . . .
C13 C 0.3513(2) 0.6544(2) 0.0326(2) 0.0379(8) Uani 1 1 d . . .
H13 H 0.3724 0.6524 -0.0300 0.045 Uiso 1 1 calc R . .
C14 C 0.3435(3) 0.5710(2) 0.0840(3) 0.0466(9) Uani 1 1 d . . .
H14 H 0.3620 0.5114 0.0579 0.056 Uiso 1 1 calc R . .
C15 C 0.3086(3) 0.5760(2) 0.1729(3) 0.0456(9) Uani 1 1 d . . .
H15 H 0.3027 0.5201 0.2096 0.055 Uiso 1 1 calc R . .
C16 C 0.2824(2) 0.6635(2) 0.2078(2) 0.0374(8) Uani 1 1 d . . .
H16 H 0.2560 0.6661 0.2686 0.045 Uiso 1 1 calc R . .
N21 N 0.31307(17) 0.91300(16) 0.06737(15) 0.0264(5) Uani 1 1 d . . .
N22 N 0.34341(17) 0.98366(16) 0.01094(16) 0.0291(5) Uani 1 1 d . . .
C23 C 0.3905(2) 0.9486(2) -0.06392(19) 0.0351(7) Uani 1 1 d . . .
H23 H 0.4179 0.9849 -0.1132 0.042 Uiso 1 1 calc R . .
C24 C 0.3921(2) 0.8519(2) -0.05662(19) 0.0324(7) Uani 1 1 d . . .
H24 H 0.4201 0.8076 -0.0989 0.039 Uiso 1 1 calc R . .
C25 C 0.3435(2) 0.8320(2) 0.02676(18) 0.0252(6) Uani 1 1 d . . .
C31 C 0.3194(2) 1.08231(19) 0.0333(2) 0.0321(7) Uani 1 1 d . . .
H31A H 0.3676 1.1248 -0.0001 0.039 Uiso 1 1 calc R . .
H31B H 0.3345 1.0927 0.1015 0.039 Uiso 1 1 calc R . .
C32 C 0.2025(2) 1.10831(18) 0.00614(19) 0.0272(6) Uani 1 1 d . . .
C33 C 0.1751(2) 1.14188(18) -0.08310(19) 0.0268(6) Uani 1 1 d . . .
H33 H 0.2289 1.1470 -0.1271 0.032 Uiso 1 1 calc R . .
C34 C 0.0686(2) 1.16833(18) -0.10888(18) 0.0261(6) Uani 1 1 d . . .
C35 C -0.0094(2) 1.15907(19) -0.04421(19) 0.0279(6) Uani 1 1 d . . .
H35 H -0.0820 1.1765 -0.0619 0.033 Uiso 1 1 calc R . .
C36 C 0.0164(2) 1.12495(19) 0.04553(19) 0.0292(7) Uani 1 1 d . . .
C37 C 0.1236(2) 1.10026(19) 0.07004(19) 0.0290(6) Uani 1 1 d . . .
H37 H 0.1430 1.0776 0.1315 0.035 Uiso 1 1 calc R . .
C38 C 0.0397(2) 1.2074(2) -0.20587(19) 0.0327(7) Uani 1 1 d . . .
H38A H 0.0986 1.2417 -0.2275 0.049 Uiso 1 1 d R . .
H38B H -0.0223 1.2479 -0.2027 0.049 Uiso 1 1 d R . .
C39 C -0.0701(2) 1.1143(2) 0.1140(2) 0.0399(8) Uani 1 1 d . . .
H39A H -0.1015 1.1768 0.1260 0.060 Uiso 1 1 calc R . .
H39B H -0.0382 1.0876 0.1730 0.060 Uiso 1 1 calc R . .
H39C H -0.1268 1.0716 0.0876 0.060 Uiso 1 1 calc R . .
Cl1 Cl 0.57578(6) 0.80929(5) 0.27252(5) 0.03301(18) Uani 1 1 d . . .
O1 O 0.53565(19) 0.71464(14) 0.26841(15) 0.0503(6) Uani 1 1 d . . .
O2 O 0.5606(2) 0.85069(18) 0.18154(17) 0.0678(8) Uani 1 1 d . . .
O3 O 0.5195(2) 0.86067(17) 0.33978(19) 0.0758(9) Uani 1 1 d . . .
O4 O 0.68830(19) 0.8085(2) 0.29927(18) 0.0804(9) Uani 1 1 d . . .
N41 N -0.08658(18) 1.09456(16) -0.28260(15) 0.0271(5) Uani 1 1 d . . .
N42 N 0.01427(18) 1.13130(17) -0.27435(15) 0.0302(6) Uani 1 1 d . . .
C43 C 0.0817(2) 1.0836(2) -0.3271(2) 0.0404(8) Uani 1 1 d . . .
H43 H 0.1564 1.0965 -0.3315 0.048 Uiso 1 1 calc R . .
C44 C 0.0235(2) 1.0133(2) -0.3732(2) 0.0374(8) Uani 1 1 d . . .
H44 H 0.0488 0.9680 -0.4161 0.045 Uiso 1 1 calc R . .
C45 C -0.0813(2) 1.02232(19) -0.34360(17) 0.0259(6) Uani 1 1 d . . .
N51 N -0.27047(18) 0.99030(16) -0.33000(15) 0.0289(5) Uani 1 1 d . . .
C52 C -0.1793(2) 0.96766(19) -0.37184(18) 0.0259(6) Uani 1 1 d . . .
C53 C -0.1780(2) 0.89737(19) -0.44034(19) 0.0313(7) Uani 1 1 d . . .
H53 H -0.1130 0.8831 -0.4691 0.038 Uiso 1 1 calc R . .
C54 C -0.2722(3) 0.8486(2) -0.4662(2) 0.0352(7) Uani 1 1 d . . .
H54 H -0.2734 0.8014 -0.5139 0.042 Uiso 1 1 calc R . .
C55 C -0.3642(3) 0.8696(2) -0.4215(2) 0.0387(8) Uani 1 1 d . . .
H55 H -0.4295 0.8357 -0.4363 0.046 Uiso 1 1 calc R . .
C56 C -0.3596(2) 0.9408(2) -0.3549(2) 0.0361(7) Uani 1 1 d . . .
H56 H -0.4238 0.9554 -0.3250 0.043 Uiso 1 1 calc R . .

loop_
_atom_site_aniso_label
_atom_site_aniso_U_11
_atom_site_aniso_U_22
_atom_site_aniso_U_33
_atom_site_aniso_U_23
_atom_site_aniso_U_13
_atom_site_aniso_U_12
Ag1 0.04132(16) 0.05294(17) 0.02880(13) -0.00931(11) 0.01010(10) 0.01115(13)
N11 0.0203(13) 0.0336(14) 0.0305(14) -0.0012(11) 0.0041(10) 0.0011(10)
C12 0.0139(14) 0.0366(17) 0.0303(16) -0.0052(13) -0.0025(12) 0.0020(12)
C13 0.0336(18) 0.0407(19) 0.0394(18) -0.0124(15) 0.0020(14) 0.0031(15)
C14 0.043(2) 0.0301(18) 0.065(2) -0.0144(17) -0.0074(18) -0.0023(15)
C15 0.036(2) 0.0361(19) 0.064(2) 0.0072(17) -0.0023(17) -0.0089(15)
C16 0.0282(18) 0.045(2) 0.0391(18) 0.0062(15) 0.0042(14) -0.0034(14)
N21 0.0221(13) 0.0318(14) 0.0253(12) 0.0003(10) 0.0022(10) -0.0001(10)
N22 0.0215(13) 0.0362(14) 0.0297(13) 0.0023(11) 0.0029(10) 0.0009(11)
C23 0.0212(16) 0.058(2) 0.0267(16) 0.0091(15) 0.0067(13) 0.0028(15)
C24 0.0259(17) 0.0451(19) 0.0265(16) -0.0040(14) 0.0044(13) 0.0064(14)
C25 0.0141(14) 0.0365(17) 0.0247(15) -0.0046(12) -0.0003(11) 0.0050(12)
C31 0.0241(16) 0.0339(17) 0.0378(17) 0.0039(13) -0.0027(13) -0.0036(13)
C32 0.0266(15) 0.0219(14) 0.0329(16) -0.0036(13) -0.0008(12) -0.0032(13)
C33 0.0255(16) 0.0251(15) 0.0302(16) -0.0016(12) 0.0048(12) -0.0029(12)
C34 0.0289(16) 0.0235(15) 0.0256(15) -0.0046(12) -0.0012(12) -0.0040(12)
C35 0.0210(15) 0.0307(16) 0.0316(16) -0.0058(13) -0.0008(12) -0.0020(12)
C36 0.0273(16) 0.0321(17) 0.0282(15) -0.0062(12) 0.0025(13) -0.0058(13)
C37 0.0339(17) 0.0278(15) 0.0246(15) -0.0009(12) -0.0025(12) -0.0038(13)
C38 0.0323(17) 0.0336(17) 0.0317(16) -0.0008(13) -0.0022(13) -0.0076(14)
C39 0.0328(18) 0.052(2) 0.0360(18) -0.0041(15) 0.0078(14) -0.0068(15)
Cl1 0.0310(4) 0.0387(4) 0.0301(4) -0.0007(3) 0.0074(3) -0.0096(3)
O1 0.0607(16) 0.0347(13) 0.0586(15) -0.0055(11) 0.0269(12) -0.0137(11)
O2 0.0737(19) 0.0757(18) 0.0551(16) 0.0350(14) 0.0129(14) 0.0022(15)
O3 0.094(2) 0.0556(16) 0.084(2) -0.0251(15) 0.0523(17) -0.0057(15)
O4 0.0325(15) 0.148(3) 0.0598(17) -0.0073(17) -0.0043(12) -0.0270(16)
N41 0.0230(13) 0.0357(14) 0.0227(12) -0.0004(10) 0.0030(10) 0.0010(11)
N42 0.0229(13) 0.0437(15) 0.0241(13) -0.0005(11) 0.0014(10) -0.0024(11)
C43 0.0242(17) 0.071(2) 0.0262(16) -0.0016(16) 0.0073(13) 0.0020(16)
C44 0.0294(18) 0.055(2) 0.0284(16) -0.0102(15) 0.0047(14) 0.0035(15)
C45 0.0278(16) 0.0338(16) 0.0160(13) 0.0002(12) 0.0017(12) 0.0048(13)
N51 0.0285(14) 0.0361(14) 0.0223(12) -0.0013(10) 0.0026(10) -0.0010(11)
C52 0.0301(16) 0.0264(15) 0.0214(14) 0.0042(12) 0.0026(12) 0.0036(12)
C53 0.0348(17) 0.0303(16) 0.0291(15) 0.0026(13) 0.0048(13) 0.0090(14)
C54 0.051(2) 0.0235(16) 0.0299(16) -0.0007(13) -0.0040(15) 0.0038(15)
C55 0.039(2) 0.0370(18) 0.0387(19) 0.0068(14) -0.0050(15) -0.0108(15)
C56 0.0268(17) 0.0458(19) 0.0361(18) 0.0021(15) 0.0058(14) -0.0069(15)

loop_
_atom_type_symbol
_atom_type_description
_atom_type_scat_dispersion_real
_atom_type_scat_dispersion_imag
_atom_type_scat_source
C C 0.0033 0.0016 'International Tables Vol C Tables 4.2.6.8 and 6.1.1.4'
H H 0.0000 0.0000 'International Tables Vol C Tables 4.2.6.8 and 6.1.1.4'
Cl Cl 0.1484 0.1585 'International Tables Vol C Tables 4.2.6.8 and 6.1.1.4'
N N 0.0061 0.0033 'International Tables Vol C Tables 4.2.6.8 and 6.1.1.4'
O O 0.0106 0.0060 'International Tables Vol C Tables 4.2.6.8 and 6.1.1.4'
Ag Ag -0.8971 1.1015 'International Tables Vol C Tables 4.2.6.8 and 6.1.1.4'

loop_
_geom_angle_atom_site_label_1
_geom_angle_atom_site_label_2
_geom_angle_atom_site_label_3
_geom_angle
_geom_angle_site_symmetry_1
_geom_angle_site_symmetry_3
_geom_angle_publ_flag
N51 Ag1 N11 154.79(8) 3_575 . ?
N51 Ag1 N21 125.82(8) 3_575 . ?
N11 Ag1 N21 72.45(8) . . ?
N51 Ag1 N41 72.10(8) 3_575 3_575 ?
N11 Ag1 N41 110.75(8) . 3_575 ?
N21 Ag1 N41 130.80(7) . 3_575 ?
C16 N11 C12 117.9(2) . . ?
C16 N11 Ag1 125.62(19) . . ?
C12 N11 Ag1 116.41(18) . . ?
N11 C12 C13 121.7(3) . . ?
N11 C12 C25 116.3(2) . . ?
C13 C12 C25 122.0(3) . . ?
C12 C13 C14 119.2(3) . . ?
C15 C14 C13 118.9(3) . . ?
C14 C15 C16 118.7(3) . . ?
N11 C16 C15 123.6(3) . . ?
C25 N21 N22 105.5(2) . . ?
C25 N21 Ag1 114.78(17) . . ?
N22 N21 Ag1 138.00(17) . . ?
C23 N22 N21 111.1(2) . . ?
C23 N22 C31 128.9(2) . . ?
N21 N22 C31 119.9(2) . . ?
N22 C23 C24 108.0(3) . . ?
C23 C24 C25 105.0(3) . . ?
N21 C25 C24 110.4(2) . . ?
N21 C25 C12 119.5(2) . . ?
C24 C25 C12 130.0(3) . . ?
N22 C31 C32 112.2(2) . . ?
C33 C32 C37 119.8(3) . . ?
C33 C32 C31 119.2(3) . . ?
C37 C32 C31 121.0(3) . . ?
C32 C33 C34 120.2(3) . . ?
C35 C34 C33 119.2(3) . . ?
C35 C34 C38 120.9(3) . . ?
C33 C34 C38 119.9(2) . . ?
C36 C35 C34 121.5(3) . . ?
C35 C36 C37 118.3(3) . . ?
C35 C36 C39 120.4(3) . . ?
C37 C36 C39 121.3(3) . . ?
C32 C37 C36 121.1(3) . . ?
N42 C38 C34 112.0(2) . . ?
O1 Cl1 O4 109.80(17) . . ?
O1 Cl1 O3 108.44(14) . . ?
O4 Cl1 O3 109.88(17) . . ?
O1 Cl1 O2 108.69(15) . . ?
O4 Cl1 O2 108.32(16) . . ?
O3 Cl1 O2 111.70(17) . . ?
C45 N41 N42 105.0(2) . . ?
C45 N41 Ag1 111.79(17) . 3_575 ?
N42 N41 Ag1 142.94(17) . 3_575 ?
C43 N42 N41 111.6(2) . . ?
C43 N42 C38 128.6(2) . . ?
N41 N42 C38 119.4(2) . . ?
N42 C43 C44 107.7(3) . . ?
C43 C44 C45 105.0(3) . . ?
N41 C45 C44 110.7(3) . . ?
N41 C45 C52 119.8(2) . . ?
C44 C45 C52 129.5(3) . . ?
C56 N51 C52 117.5(2) . . ?
C56 N51 Ag1 123.64(19) . 3_575 ?
C52 N51 Ag1 118.83(18) . 3_575 ?
N51 C52 C53 121.9(3) . . ?
N51 C52 C45 117.1(2) . . ?
C53 C52 C45 120.9(2) . . ?
C54 C53 C52 119.3(3) . . ?
C55 C54 C53 118.8(3) . . ?
C54 C55 C56 118.7(3) . . ?
N51 C56 C55 123.8(3) . . ?

loop_
_geom_bond_atom_site_label_1
_geom_bond_atom_site_label_2
_geom_bond_distance
_geom_bond_site_symmetry_2
_geom_bond_publ_flag
Ag1 N51 2.248(2) 3_575 ?
Ag1 N11 2.310(2) . ?
Ag1 N21 2.311(2) . ?
Ag1 N41 2.423(2) 3_575 ?
N11 C16 1.337(4) . ?
N11 C12 1.351(3) . ?
C12 C13 1.385(4) . ?
C12 C25 1.469(4) . ?
C13 C14 1.390(4) . ?
C14 C15 1.371(5) . ?
C15 C16 1.373(4) . ?
N21 C25 1.342(3) . ?
N21 N22 1.348(3) . ?
N22 C23 1.347(3) . ?
N22 C31 1.457(3) . ?
C23 C24 1.360(4) . ?
C24 C25 1.400(4) . ?
C31 C32 1.518(4) . ?
C32 C33 1.380(4) . ?
C32 C37 1.387(4) . ?
C33 C34 1.396(4) . ?
C34 C35 1.388(4) . ?
C34 C38 1.510(4) . ?
C35 C36 1.385(4) . ?
C36 C37 1.394(4) . ?
C36 C39 1.507(4) . ?
C38 N42 1.468(3) . ?
Cl1 O1 1.418(2) . ?
Cl1 O4 1.420(2) . ?
Cl1 O3 1.422(2) . ?
Cl1 O2 1.425(2) . ?
N41 C45 1.342(3) . ?
N41 N42 1.349(3) . ?
N41 Ag1 2.423(2) 3_575 ?
N42 C43 1.342(4) . ?
C43 C44 1.365(4) . ?
C44 C45 1.399(4) . ?
C45 C52 1.470(4) . ?
N51 C56 1.333(3) . ?
N51 C52 1.352(3) . ?
N51 Ag1 2.248(2) 3_575 ?
C52 C53 1.391(4) . ?
C53 C54 1.381(4) . ?
C54 C55 1.375(4) . ?
C55 C56 1.379(4) . ?

loop_
_geom_torsion_atom_site_label_1
_geom_torsion_atom_site_label_2
_geom_torsion_atom_site_label_3
_geom_torsion_atom_site_label_4
_geom_torsion
_geom_torsion_site_symmetry_1
_geom_torsion_site_symmetry_2
_geom_torsion_site_symmetry_3
_geom_torsion_site_symmetry_4
_geom_torsion_publ_flag
N51 Ag1 N11 C16 39.1(3) 3_575 . . . ?
N21 Ag1 N11 C16 179.4(2) . . . . ?
N41 Ag1 N11 C16 -52.8(2) 3_575 . . . ?
N51 Ag1 N11 C12 -137.0(2) 3_575 . . . ?
N21 Ag1 N11 C12 3.29(17) . . . . ?
N41 Ag1 N11 C12 131.10(18) 3_575 . . . ?
C16 N11 C12 C13 1.7(4) . . . . ?
Ag1 N11 C12 C13 178.1(2) . . . . ?
C16 N11 C12 C25 -176.5(2) . . . . ?
Ag1 N11 C12 C25 -0.2(3) . . . . ?
N11 C12 C13 C14 -3.6(4) . . . . ?
C25 C12 C13 C14 174.6(3) . . . . ?
C12 C13 C14 C15 2.5(5) . . . . ?
C13 C14 C15 C16 0.2(5) . . . . ?
C12 N11 C16 C15 1.1(4) . . . . ?
Ag1 N11 C16 C15 -174.9(2) . . . . ?
C14 C15 C16 N11 -2.1(5) . . . . ?
N51 Ag1 N21 C25 154.11(17) 3_575 . . . ?
N11 Ag1 N21 C25 -6.28(17) . . . . ?
N41 Ag1 N21 C25 -108.86(19) 3_575 . . . ?
N51 Ag1 N21 N22 -7.9(3) 3_575 . . . ?
N11 Ag1 N21 N22 -168.3(3) . . . . ?
N41 Ag1 N21 N22 89.1(3) 3_575 . . . ?
C25 N21 N22 C23 0.7(3) . . . . ?
Ag1 N21 N22 C23 163.8(2) . . . . ?
C25 N21 N22 C31 178.2(2) . . . . ?
Ag1 N21 N22 C31 -18.7(4) . . . . ?
N21 N22 C23 C24 -0.4(3) . . . . ?
C31 N22 C23 C24 -177.6(3) . . . . ?
N22 C23 C24 C25 -0.1(3) . . . . ?
N22 N21 C25 C24 -0.8(3) . . . . ?
Ag1 N21 C25 C24 -168.42(17) . . . . ?
N22 N21 C25 C12 176.4(2) . . . . ?
Ag1 N21 C25 C12 8.8(3) . . . . ?
C23 C24 C25 N21 0.6(3) . . . . ?
C23 C24 C25 C12 -176.2(3) . . . . ?
N11 C12 C25 N21 -5.9(4) . . . . ?
C13 C12 C25 N21 175.8(3) . . . . ?
N11 C12 C25 C24 170.6(3) . . . . ?
C13 C12 C25 C24 -7.6(4) . . . . ?
C23 N22 C31 C32 98.4(3) . . . . ?
N21 N22 C31 C32 -78.6(3) . . . . ?
N22 C31 C32 C33 -88.5(3) . . . . ?
N22 C31 C32 C37 92.6(3) . . . . ?
C37 C32 C33 C34 0.5(4) . . . . ?
C31 C32 C33 C34 -178.5(2) . . . . ?
C32 C33 C34 C35 -1.0(4) . . . . ?
C32 C33 C34 C38 178.4(2) . . . . ?
C33 C34 C35 C36 0.6(4) . . . . ?
C38 C34 C35 C36 -178.8(2) . . . . ?
C34 C35 C36 C37 0.3(4) . . . . ?
C34 C35 C36 C39 -179.2(3) . . . . ?
C33 C32 C37 C36 0.5(4) . . . . ?
C31 C32 C37 C36 179.4(2) . . . . ?
C35 C36 C37 C32 -0.9(4) . . . . ?
C39 C36 C37 C32 178.6(3) . . . . ?
C35 C34 C38 N42 -94.1(3) . . . . ?
C33 C34 C38 N42 86.5(3) . . . . ?
C45 N41 N42 C43 -0.8(3) . . . . ?
Ag1 N41 N42 C43 172.3(2) 3_575 . . . ?
C45 N41 N42 C38 -174.7(2) . . . . ?
Ag1 N41 N42 C38 -1.7(4) 3_575 . . . ?
C34 C38 N42 C43 -88.7(3) . . . . ?
C34 C38 N42 N41 84.1(3) . . . . ?
N41 N42 C43 C44 0.8(3) . . . . ?
C38 N42 C43 C44 174.1(3) . . . . ?
N42 C43 C44 C45 -0.5(3) . . . . ?
N42 N41 C45 C44 0.4(3) . . . . ?
Ag1 N41 C45 C44 -175.07(18) 3_575 . . . ?
N42 N41 C45 C52 -177.8(2) . . . . ?
Ag1 N41 C45 C52 6.7(3) 3_575 . . . ?
C43 C44 C45 N41 0.0(3) . . . . ?
C43 C44 C45 C52 178.1(3) . . . . ?
C56 N51 C52 C53 1.8(4) . . . . ?
Ag1 N51 C52 C53 179.46(19) 3_575 . . . ?
C56 N51 C52 C45 -179.7(2) . . . . ?
Ag1 N51 C52 C45 -2.0(3) 3_575 . . . ?
N41 C45 C52 N51 -3.6(4) . . . . ?
C44 C45 C52 N51 178.5(3) . . . . ?
N41 C45 C52 C53 175.0(2) . . . . ?
C44 C45 C52 C53 -3.0(4) . . . . ?
N51 C52 C53 C54 -0.5(4) . . . . ?
C45 C52 C53 C54 -178.9(2) . . . . ?
C52 C53 C54 C55 -1.5(4) . . . . ?
C53 C54 C55 C56 2.1(4) . . . . ?
C52 N51 C56 C55 -1.2(4) . . . . ?
Ag1 N51 C56 C55 -178.7(2) 3_575 . . . ?
C54 C55 C56 N51 -0.8(5) . . . . ?
